data_4330174
loop_
_publ_author_name
'Pabitra B. Chatterjee'
'Debbie C. Crans'

_publ_section_title
;
 Solid-to-Solid Oxidation of a Vanadium(IV) to a Vanadium(V) Compound:
 Chemisty of a Sulfur-Containing Siderophore
;
_journal_name_full 'Inorganic Chemistry'
_journal_page_first 9144
_journal_page_last 9146
_journal_paper_doi 10.1021/ic301026b
_journal_volume 51
_journal_year 2012
_chemical_formula_sum 'C17 H11 N3 O3 S2 V'
_chemical_formula_weight 420.35
_chemical_name_systematic
; 
 ? 
;
_space_group_IT_number 14
_symmetry_cell_setting monoclinic
_symmetry_space_group_name_Hall '-P 2yn'
_symmetry_space_group_name_H-M 'P 1 21/n 1'
_atom_sites_solution_hydrogens geom
_atom_sites_solution_primary direct
_atom_sites_solution_secondary difmap
_audit_creation_method SHELXL-97
_cell_angle_alpha 90.00
_cell_angle_beta 111.912(4)
_cell_angle_gamma 90.00
_cell_formula_units_Z 4
_cell_length_a 12.9856(12)
_cell_length_b 8.5662(8)
_cell_length_c 16.0313(15)
_cell_measurement_reflns_used 6140
_cell_measurement_temperature 120(2)
_cell_measurement_theta_max 24.62
_cell_measurement_theta_min 2.74
_cell_volume 1654.5(3)
_computing_cell_refinement 'Bruker APEX2 (Bruker, 2009)'
_computing_data_collection 'Bruker APEX2 (Bruker, 2009)'
_computing_data_reduction 'Bruker APEX2 (Bruker, 2009)'
_computing_molecular_graphics 'SHELXTL (Sheldrick, 2008)'
_computing_publication_material 'SHELXTL (Sheldrick, 2008)'
_computing_structure_refinement 'SHELXTL (Sheldrick, 2008)'
_computing_structure_solution 'SHELXTL (Sheldrick, 2008)'
_diffrn_ambient_temperature 120(2)
_diffrn_measured_fraction_theta_full 0.980
_diffrn_measured_fraction_theta_max 0.980
_diffrn_measurement_device_type 'Bruker APEX-II CCD'
_diffrn_measurement_method '\f and \w scans'
_diffrn_radiation_monochromator graphite
_diffrn_radiation_source 'fine-focus sealed tube'
_diffrn_radiation_type MoK\a
_diffrn_radiation_wavelength 0.71073
_diffrn_reflns_av_R_equivalents 0.0688
_diffrn_reflns_av_sigmaI/netI 0.0729
_diffrn_reflns_limit_h_max 15
_diffrn_reflns_limit_h_min -15
_diffrn_reflns_limit_k_max 10
_diffrn_reflns_limit_k_min -9
_diffrn_reflns_limit_l_max 16
_diffrn_reflns_limit_l_min -18
_diffrn_reflns_number 17269
_diffrn_reflns_theta_full 24.81
_diffrn_reflns_theta_max 24.81
_diffrn_reflns_theta_min 3.38
_exptl_absorpt_coefficient_mu 0.876
_exptl_absorpt_correction_T_max 0.9801
_exptl_absorpt_correction_T_min 0.7263
_exptl_absorpt_correction_type multi-scan
_exptl_absorpt_process_details 'SCALE (Bruker, 2009)'
_exptl_crystal_colour brown
_exptl_crystal_density_diffrn 1.688
_exptl_crystal_description rod
_exptl_crystal_F_000 852
_exptl_crystal_size_max 0.39
_exptl_crystal_size_mid 0.08
_exptl_crystal_size_min 0.02
_refine_diff_density_max 1.268
_refine_diff_density_min -0.418
_refine_diff_density_rms 0.098
_refine_ls_extinction_method none
_refine_ls_goodness_of_fit_ref 1.017
_refine_ls_hydrogen_treatment constr
_refine_ls_matrix_type full
_refine_ls_number_parameters 235
_refine_ls_number_reflns 2795
_refine_ls_number_restraints 0
_refine_ls_restrained_S_all 1.017
_refine_ls_R_factor_all 0.1005
_refine_ls_R_factor_gt 0.0503
_refine_ls_shift/su_max 0.000
_refine_ls_shift/su_mean 0.000
_refine_ls_structure_factor_coef Fsqd
_refine_ls_weighting_details 'calc w=1/[\s^2^(Fo^2^)+(0.0568P)^2^+3.4681P] where P=(Fo^2^+2Fc^2^)/3'
_refine_ls_weighting_scheme calc
_refine_ls_wR_factor_gt 0.1085
_refine_ls_wR_factor_ref 0.1318
_reflns_number_gt 1781
_reflns_number_total 2795
_reflns_threshold_expression >2sigma(I)
_cod_data_source_file ic301026b_si_002.cif
_cod_data_source_block dc01
_cod_original_cell_volume 1654.4(3)
_cod_database_code 4330174

loop_
_symmetry_equiv_pos_as_xyz
'x, y, z'
'-x+1/2, y+1/2, -z+1/2'
'-x, -y, -z'
'x-1/2, -y-1/2, z-1/2'

loop_
_atom_site_label
_atom_site_type_symbol
_atom_site_fract_x
_atom_site_fract_y
_atom_site_fract_z
_atom_site_U_iso_or_equiv
_atom_site_adp_type
_atom_site_occupancy
_atom_site_symmetry_multiplicity
_atom_site_calc_flag
_atom_site_refinement_flags
V1 V 0.26997(6) 0.27905(9) 0.05111(5) 0.0233(3) Uani 1 1 d .
C1 C 0.3793(4) -0.0329(5) 0.0423(3) 0.0255(12) Uani 1 1 d .
H1 H 0.3105 -0.0520 -0.0029 0.031 Uiso 1 1 calc R
C2 C 0.4582(4) -0.1491(6) 0.0639(3) 0.0292(12) Uani 1 1 d .
H2 H 0.4437 -0.2436 0.0331 0.035 Uiso 1 1 calc R
C3 C 0.5594(4) -0.1222(6) 0.1324(3) 0.0295(12) Uani 1 1 d .
H3 H 0.6136 -0.1995 0.1494 0.035 Uiso 1 1 calc R
C4 C 0.5790(4) 0.0191(6) 0.1749(3) 0.0276(12) Uani 1 1 d .
H4 H 0.6469 0.0387 0.2210 0.033 Uiso 1 1 calc R
C5 C 0.4975(4) 0.1335(5) 0.1494(3) 0.0205(11) Uani 1 1 d .
C6 C 0.5131(4) 0.2898(5) 0.1903(3) 0.0214(11) Uani 1 1 d .
C7 C 0.6113(4) 0.3381(6) 0.2558(3) 0.0281(12) Uani 1 1 d .
H7 H 0.6713 0.2702 0.2771 0.034 Uiso 1 1 calc R
C8 C 0.6200(4) 0.4880(6) 0.2896(3) 0.0290(13) Uani 1 1 d .
H8 H 0.6863 0.5229 0.3328 0.035 Uiso 1 1 calc R
C9 C 0.5295(4) 0.5840(6) 0.2584(3) 0.0270(12) Uani 1 1 d .
H9 H 0.5330 0.6852 0.2803 0.032 Uiso 1 1 calc R
C10 C 0.4325(4) 0.5282(6) 0.1935(3) 0.0259(12) Uani 1 1 d .
H10 H 0.3710 0.5937 0.1729 0.031 Uiso 1 1 calc R
C11 C 0.2421(4) 0.5917(6) -0.0667(3) 0.0294(13) Uani 1 1 d .
C12 C 0.1778(4) 0.6066(6) -0.0057(3) 0.0246(12) Uani 1 1 d .
C13 C 0.1188(4) 0.7416(6) -0.0080(3) 0.0293(13) Uani 1 1 d .
H13 H 0.1158 0.8205 -0.0487 0.035 Uiso 1 1 calc R
C14 C 0.0646(4) 0.7583(6) 0.0504(3) 0.0320(13) Uani 1 1 d .
H14 H 0.0239 0.8481 0.0495 0.038 Uiso 1 1 calc R
C15 C 0.0715(4) 0.6398(6) 0.1104(3) 0.0289(12) Uani 1 1 d .
H15 H 0.0362 0.6497 0.1510 0.035 Uiso 1 1 calc R
C16 C 0.1309(4) 0.5065(6) 0.1102(3) 0.0249(12) Uani 1 1 d .
C17 C 0.1410(4) 0.3791(6) 0.1786(3) 0.0332(13) Uani 1 1 d .
N1 N 0.3971(3) 0.1070(4) 0.0834(2) 0.0203(9) Uani 1 1 d .
N2 N 0.4233(3) 0.3840(4) 0.1591(2) 0.0221(9) Uani 1 1 d .
N3 N 0.1834(3) 0.4879(4) 0.0522(2) 0.0217(9) Uani 1 1 d .
O1 O 0.2352(3) 0.6947(4) -0.1219(2) 0.0435(10) Uani 1 1 d .
O2 O 0.0980(4) 0.3976(4) 0.2342(3) 0.0502(11) Uani 1 1 d .
O3 O 0.1826(3) 0.1692(4) -0.0228(2) 0.0314(9) Uani 1 1 d .
S2 S 0.21592(11) 0.21470(16) 0.17585(9) 0.0374(4) Uani 1 1 d .
S1 S 0.32806(11) 0.43305(15) -0.05213(9) 0.0314(4) Uani 1 1 d .

loop_
_atom_site_aniso_label
_atom_site_aniso_U_11
_atom_site_aniso_U_22
_atom_site_aniso_U_33
_atom_site_aniso_U_23
_atom_site_aniso_U_13
_atom_site_aniso_U_12
V1 0.0161(5) 0.0282(5) 0.0183(5) -0.0040(4) -0.0019(3) 0.0024(4)
C1 0.022(3) 0.027(3) 0.024(3) 0.000(2) 0.005(2) -0.002(2)
C2 0.029(3) 0.026(3) 0.031(3) -0.004(2) 0.008(2) -0.004(2)
C3 0.024(3) 0.027(3) 0.037(3) 0.005(2) 0.011(3) 0.007(2)
C4 0.018(3) 0.032(3) 0.026(3) -0.001(2) 0.001(2) 0.001(2)
C5 0.014(3) 0.026(3) 0.018(3) 0.003(2) 0.002(2) -0.002(2)
C6 0.018(3) 0.030(3) 0.013(2) 0.001(2) 0.002(2) 0.002(2)
C7 0.018(3) 0.035(3) 0.024(3) 0.000(2) -0.001(2) 0.003(2)
C8 0.021(3) 0.037(3) 0.019(3) -0.004(2) -0.004(2) -0.007(2)
C9 0.027(3) 0.030(3) 0.018(3) -0.005(2) 0.002(2) -0.002(2)
C10 0.024(3) 0.027(3) 0.020(3) 0.000(2) 0.000(2) 0.001(2)
C11 0.018(3) 0.040(3) 0.024(3) -0.006(3) 0.000(2) -0.005(2)
C12 0.011(3) 0.038(3) 0.017(3) -0.003(2) -0.004(2) -0.004(2)
C13 0.018(3) 0.033(3) 0.027(3) 0.005(2) -0.003(2) 0.002(2)
C14 0.017(3) 0.036(3) 0.037(3) -0.003(3) 0.004(2) 0.006(2)
C15 0.020(3) 0.040(3) 0.028(3) -0.008(3) 0.010(2) 0.001(2)
C16 0.015(3) 0.032(3) 0.020(3) -0.010(2) -0.003(2) -0.005(2)
C17 0.034(3) 0.032(3) 0.028(3) -0.003(2) 0.006(2) -0.016(2)
N1 0.019(2) 0.022(2) 0.018(2) -0.0016(17) 0.0053(17) -0.0012(17)
N2 0.022(2) 0.025(2) 0.014(2) -0.0020(17) 0.0005(17) 0.0013(18)
N3 0.013(2) 0.029(2) 0.015(2) -0.0057(18) -0.0044(17) 0.0009(17)
O1 0.048(3) 0.049(2) 0.028(2) 0.016(2) 0.0072(18) -0.0036(19)
O2 0.083(3) 0.043(2) 0.052(3) -0.015(2) 0.056(3) -0.027(2)
O3 0.0196(19) 0.037(2) 0.0279(19) -0.0107(15) -0.0025(15) -0.0020(15)
S2 0.0333(8) 0.0410(8) 0.0346(8) 0.0036(7) 0.0089(6) 0.0025(7)
S1 0.0310(8) 0.0336(8) 0.0260(7) 0.0000(6) 0.0065(6) 0.0072(6)

loop_
_atom_type_symbol
_atom_type_description
_atom_type_scat_dispersion_real
_atom_type_scat_dispersion_imag
_atom_type_scat_source
C C 0.0033 0.0016 'International Tables Vol C Tables 4.2.6.8 and 6.1.1.4'
H H 0.0000 0.0000 'International Tables Vol C Tables 4.2.6.8 and 6.1.1.4'
N N 0.0061 0.0033 'International Tables Vol C Tables 4.2.6.8 and 6.1.1.4'
O O 0.0106 0.0060 'International Tables Vol C Tables 4.2.6.8 and 6.1.1.4'
S S 0.1246 0.1234 'International Tables Vol C Tables 4.2.6.8 and 6.1.1.4'
V V 0.3005 0.5294 'International Tables Vol C Tables 4.2.6.8 and 6.1.1.4'

loop_
_geom_angle_atom_site_label_1
_geom_angle_atom_site_label_2
_geom_angle_atom_site_label_3
_geom_angle
O3 V1 N3 105.71(15)
O3 V1 N1 92.51(16)
N3 V1 N1 161.76(14)
O3 V1 N2 165.63(16)
N3 V1 N2 88.66(13)
N1 V1 N2 73.13(14)
O3 V1 S2 97.68(13)
N3 V1 S2 82.36(12)
N1 V1 S2 94.54(11)
N2 V1 S2 84.41(10)
O3 V1 S1 97.37(13)
N3 V1 S1 81.27(12)
N1 V1 S1 97.53(11)
N2 V1 S1 84.20(10)
S2 V1 S1 160.23(6)
N1 C1 C2 123.0(4)
C1 C2 C3 118.5(5)
C4 C3 C2 119.3(5)
C3 C4 C5 119.9(4)
N1 C5 C4 121.2(4)
N1 C5 C6 115.6(4)
C4 C5 C6 123.2(4)
N2 C6 C7 121.8(4)
N2 C6 C5 114.9(4)
C7 C6 C5 123.2(4)
C6 C7 C8 119.7(5)
C9 C8 C7 118.8(4)
C8 C9 C10 118.9(5)
N2 C10 C9 122.9(4)
O1 C11 C12 119.8(5)
O1 C11 S1 122.4(4)
C12 C11 S1 117.8(4)
N3 C12 C13 122.1(5)
N3 C12 C11 118.5(4)
C13 C12 C11 119.3(5)
C14 C13 C12 119.4(5)
C13 C14 C15 118.9(5)
C16 C15 C14 119.9(5)
N3 C16 C15 121.7(5)
N3 C16 C17 118.8(4)
C15 C16 C17 119.4(5)
O2 C17 C16 119.5(5)
O2 C17 S2 122.7(4)
C16 C17 S2 117.8(4)
C1 N1 C5 118.0(4)
C1 N1 V1 121.5(3)
C5 N1 V1 120.4(3)
C10 N2 C6 117.8(4)
C10 N2 V1 126.4(3)
C6 N2 V1 115.7(3)
C16 N3 C12 118.0(4)
C16 N3 V1 120.7(3)
C12 N3 V1 121.3(3)
C17 S2 V1 100.13(19)
C11 S1 V1 99.79(19)

loop_
_geom_bond_atom_site_label_1
_geom_bond_atom_site_label_2
_geom_bond_distance
V1 O3 1.605(3)
V1 N3 2.116(4)
V1 N1 2.127(4)
V1 N2 2.280(4)
V1 S2 2.4172(17)
V1 S1 2.4454(16)
C1 N1 1.346(6)
C1 C2 1.377(7)
C2 C3 1.382(7)
C3 C4 1.366(7)
C4 C5 1.387(6)
C5 N1 1.357(5)
C5 C6 1.471(7)
C6 N2 1.351(6)
C6 C7 1.378(6)
C7 C8 1.382(7)
C8 C9 1.367(7)
C9 C10 1.385(6)
C10 N2 1.340(6)
C11 O1 1.229(6)
C11 C12 1.509(7)
C11 S1 1.719(5)
C12 N3 1.360(6)
C12 C13 1.380(7)
C13 C14 1.373(7)
C14 C15 1.379(7)
C15 C16 1.378(7)
C16 N3 1.352(6)
C16 C17 1.518(7)
C17 O2 1.226(6)
C17 S2 1.721(6)

loop_
_geom_torsion_atom_site_label_1
_geom_torsion_atom_site_label_2
_geom_torsion_atom_site_label_3
_geom_torsion_atom_site_label_4
_geom_torsion
N1 C1 C2 C3 1.6(7)
C1 C2 C3 C4 -1.5(7)
C2 C3 C4 C5 0.3(7)
C3 C4 C5 N1 1.1(7)
C3 C4 C5 C6 -178.5(4)
N1 C5 C6 N2 2.7(6)
C4 C5 C6 N2 -177.8(4)
N1 C5 C6 C7 -177.5(4)
C4 C5 C6 C7 2.0(7)
N2 C6 C7 C8 -1.5(7)
C5 C6 C7 C8 178.7(4)
C6 C7 C8 C9 1.5(7)
C7 C8 C9 C10 -0.5(7)
C8 C9 C10 N2 -0.6(8)
O1 C11 C12 N3 177.4(4)
S1 C11 C12 N3 -5.6(5)
O1 C11 C12 C13 -4.9(7)
S1 C11 C12 C13 172.0(3)
N3 C12 C13 C14 0.6(7)
C11 C12 C13 C14 -177.0(4)
C12 C13 C14 C15 0.6(7)
C13 C14 C15 C16 -0.9(7)
C14 C15 C16 N3 0.0(7)
C14 C15 C16 C17 178.0(4)
N3 C16 C17 O2 176.8(4)
C15 C16 C17 O2 -1.3(7)
N3 C16 C17 S2 -2.0(6)
C15 C16 C17 S2 180.0(3)
C2 C1 N1 C5 -0.3(7)
C2 C1 N1 V1 -177.4(4)
C4 C5 N1 C1 -1.1(6)
C6 C5 N1 C1 178.5(4)
C4 C5 N1 V1 176.1(3)
C6 C5 N1 V1 -4.3(5)
O3 V1 N1 C1 -0.4(4)
N3 V1 N1 C1 176.9(4)
N2 V1 N1 C1 -179.8(4)
S2 V1 N1 C1 97.5(3)
S1 V1 N1 C1 -98.2(3)
O3 V1 N1 C5 -177.5(3)
N3 V1 N1 C5 -0.2(7)
N2 V1 N1 C5 3.2(3)
S2 V1 N1 C5 -79.6(3)
S1 V1 N1 C5 84.7(3)
C9 C10 N2 C6 0.6(7)
C9 C10 N2 V1 -179.0(4)
C7 C6 N2 C10 0.5(7)
C5 C6 N2 C10 -179.7(4)
C7 C6 N2 V1 -179.9(4)
C5 C6 N2 V1 0.0(5)
O3 V1 N2 C10 175.4(6)
N3 V1 N2 C10 -3.0(4)
N1 V1 N2 C10 178.1(4)
S2 V1 N2 C10 -85.4(4)
S1 V1 N2 C10 78.4(4)
O3 V1 N2 C6 -4.2(8)
N3 V1 N2 C6 177.4(3)
N1 V1 N2 C6 -1.6(3)
S2 V1 N2 C6 94.9(3)
S1 V1 N2 C6 -101.2(3)
C15 C16 N3 C12 1.1(6)
C17 C16 N3 C12 -176.9(4)
C15 C16 N3 V1 -178.2(3)
C17 C16 N3 V1 3.8(5)
C13 C12 N3 C16 -1.4(6)
C11 C12 N3 C16 176.2(4)
C13 C12 N3 V1 177.9(3)
C11 C12 N3 V1 -4.5(5)
O3 V1 N3 C16 92.7(3)
N1 V1 N3 C16 -84.4(6)
N2 V1 N3 C16 -87.7(3)
S2 V1 N3 C16 -3.1(3)
S1 V1 N3 C16 -172.0(3)
O3 V1 N3 C12 -86.6(3)
N1 V1 N3 C12 96.3(5)
N2 V1 N3 C12 93.0(3)
S2 V1 N3 C12 177.6(3)
S1 V1 N3 C12 8.7(3)
O2 C17 S2 V1 -179.1(4)
C16 C17 S2 V1 -0.4(4)
O3 V1 S2 C17 -103.3(2)
N3 V1 S2 C17 1.59(19)
N1 V1 S2 C17 163.5(2)
N2 V1 S2 C17 91.0(2)
S1 V1 S2 C17 35.9(3)
O1 C11 S1 V1 -172.6(4)
C12 C11 S1 V1 10.5(4)
O3 V1 S1 C11 95.7(2)
N3 V1 S1 C11 -9.15(18)
N1 V1 S1 C11 -170.77(19)
N2 V1 S1 C11 -98.68(19)
S2 V1 S1 C11 -43.6(2)
